data_2021352
loop_
_publ_author_name
'Rosiak, Damian'
'Okuniewski, Andrzej'
'Chojnacki, Jaros\/law'

_publ_section_title
;
 Copper(I) iodide ribbons coordinated with thiourea derivatives
;
_journal_coeditor_code QF3017
_journal_issue 12
_journal_name_full 'Acta Crystallographica Section C'
_journal_page_first
;
;
_journal_paper_doi 10.1107/S2053229618015620
_journal_volume 74
_journal_year 2018
_chemical_formula_iupac '[Cu Br I (C14 H11 N2 O1 S1)], 0.5C3 H6 O'
_chemical_formula_moiety 'C14 H11 Br Cu I N2 O S, 0.5(C3 H6 O)'
_chemical_formula_sum 'C15.5 H14 Br Cu I N2 O1.5 S'
_chemical_formula_weight 554.70
_chemical_name_systematic
;
Poly[[1-benzoyl-3-(4-bromophenyl)thiourea-\k<i>S</i>]-\m~3~-iodido-copper(I)]
acetone hemisolvate
;
_space_group_crystal_system triclinic
_space_group_IT_number 2
_space_group_name_Hall '-P 1'
_space_group_name_H-M_alt 'P -1'
_symmetry_space_group_name_Hall '-P 1'
_symmetry_space_group_name_H-M 'P -1'
_atom_sites_solution_hydrogens geom
_atom_sites_solution_primary iterative
_audit_creation_method
;
Olex2 1.2
(compiled 2018.05.29 svn.r3508 for OlexSys, GUI svn.r5506)
;
_cell_angle_alpha 102.079(6)
_cell_angle_beta 94.047(6)
_cell_angle_gamma 94.299(6)
_cell_formula_units_Z 2
_cell_length_a 4.0594(3)
_cell_length_b 10.8684(8)
_cell_length_c 20.7336(15)
_cell_measurement_reflns_used 6948
_cell_measurement_temperature 120
_cell_measurement_theta_max 29.46
_cell_measurement_theta_min 2.47
_cell_volume 888.48(12)
_computing_cell_refinement
;
X-AREA (Stoe & Cie, 2009)
;
_computing_data_collection
;
X-AREA (Stoe & Cie, 2009)
;
_computing_data_reduction
;
X-RED32 (Stoe & Cie, 2009)
;
_computing_molecular_graphics
;
OLEX2 (Dolomanov <i>et al.</i>,  2009)
;
_computing_publication_material
;
OLEX2 (Dolomanov <i>et al.</i>,  2009)
;
_computing_structure_refinement
;
SHELXL2017 (Sheldrick, 2015b)
;
_computing_structure_solution
;
SHELXT (Sheldrick, 2015a)
;
_diffrn_ambient_temperature 120.0
_diffrn_measured_fraction_theta_full 0.996
_diffrn_measured_fraction_theta_max 0.996
_diffrn_measurement_device '2-circle goniometer'
_diffrn_measurement_device_type 'Stoe IPDS 2T'
_diffrn_measurement_method 'rotation method'
_diffrn_radiation_monochromator 'parabolic x-ray mirror'
_diffrn_radiation_probe x-ray
_diffrn_radiation_type MoK\a
_diffrn_radiation_wavelength 0.71073
_diffrn_reflns_av_R_equivalents 0.0484
_diffrn_reflns_av_unetI/netI 0.0416
_diffrn_reflns_limit_h_max 5
_diffrn_reflns_limit_h_min -4
_diffrn_reflns_limit_k_max 13
_diffrn_reflns_limit_k_min -12
_diffrn_reflns_limit_l_max 25
_diffrn_reflns_limit_l_min -25
_diffrn_reflns_number 7687
_diffrn_reflns_theta_full 25.242
_diffrn_reflns_theta_max 25.990
_diffrn_reflns_theta_min 2.469
_diffrn_source 'microfocus sealed X-ray tube'
_diffrn_source_current 1.000
_diffrn_source_power 0.050
_diffrn_source_voltage 50
_exptl_absorpt_coefficient_mu 5.339
_exptl_absorpt_correction_T_max 0.9048
_exptl_absorpt_correction_T_min 0.3583
_exptl_absorpt_correction_type integration
_exptl_absorpt_process_details
;
[X-RED32 (Stoe & Cie, 2009), by Gaussian integration, analogous
to Coppens (1970)]
;
_exptl_crystal_colour colourless
_exptl_crystal_density_diffrn 2.073
_exptl_crystal_description needle
_exptl_crystal_F_000 532
_exptl_crystal_size_max 0.436
_exptl_crystal_size_mid 0.023
_exptl_crystal_size_min 0.022
_refine_diff_density_max 1.885
_refine_diff_density_min -2.957
_refine_ls_extinction_method none
_refine_ls_goodness_of_fit_ref 1.068
_refine_ls_hydrogen_treatment constr
_refine_ls_matrix_type full
_refine_ls_number_parameters 257
_refine_ls_number_reflns 3446
_refine_ls_number_restraints 40
_refine_ls_restrained_S_all 1.808
_refine_ls_R_factor_all 0.0687
_refine_ls_R_factor_gt 0.0632
_refine_ls_shift/su_max 0.000
_refine_ls_shift/su_mean 0.000
_refine_ls_structure_factor_coef Fsqd
_refine_ls_weighting_details 'w=1/[\s^2^(Fo^2^)+(0.1209P)^2^+2.3538P] where P=(Fo^2^+2Fc^2^)/3'
_refine_ls_weighting_scheme calc
_refine_ls_wR_factor_gt 0.1677
_refine_ls_wR_factor_ref 0.1746
_reflns_number_gt 3069
_reflns_number_total 3446
_reflns_threshold_expression 'I > 2\s(I)'
_cod_data_source_file qf3017sup1.cif
_cod_data_source_block I
_cod_original_cell_volume 888.48(11)
_cod_original_formula_sum 'C15.50 H14 Br Cu I N2 O1.50 S'
_cod_database_code 2021352
_shelx_space_group_comment
;
The symmetry employed for this shelxl refinement is uniquely defined
by the following loop, which should always be used as a source of
symmetry information in preference to the above space-group names.
They are only intended as comments.
;
_shelx_estimated_absorpt_t_min 0.204
_shelx_estimated_absorpt_t_max 0.892

loop_
_space_group_symop_operation_xyz
'x, y, z'
'-x, -y, -z'

loop_
_atom_site_type_symbol
_atom_site_label
_atom_site_fract_x
_atom_site_fract_y
_atom_site_fract_z
_atom_site_U_iso_or_equiv
_atom_site_adp_type
_atom_site_calc_flag
_atom_site_occupancy
_atom_site_disorder_assembly
_atom_site_disorder_group
Cu Cu1 0.7353(2) 0.50967(9) 0.45015(4) 0.0367(3) Uani d 0.900(2) A 1
I I1 0.72245(10) 0.32964(4) 0.51899(2) 0.0331(2) Uani d 0.900(2) A 1
Br Br1 0.3217(2) -0.09639(9) 0.07159(5) 0.0580(3) Uani d 0.900(2) A 1
S S1 0.6415(5) 0.39525(19) 0.34375(9) 0.0395(4) Uani d 0.900(2) A 1
Cu Cu1A 0.785(4) 0.6685(15) 0.4747(8) 0.029(4) Uiso d 0.0453(18) B 2
I I1A 0.776(3) 0.4872(10) 0.5400(5) 0.038(3) Uiso d 0.0453(18) B 2
Br Br1A 0.338(15) 0.041(6) 0.078(3) 0.151(18) Uiso d 0.0453(18) B 2
S S1A 0.68(2) 0.558(9) 0.364(5) 0.10(2) Uiso d 0.0453(18) B 2
Cu Cu1B 0.678(5) 0.351(2) 0.4294(10) 0.060(5) Uiso d 0.0551(18) C 3
I I1B 0.666(3) 0.1721(12) 0.4984(6) 0.062(3) Uiso d 0.0551(18) C 3
Br Br1B 0.250(3) -0.2533(12) 0.0517(6) 0.038(3) Uiso d 0.0551(18) C 3
S S1B 0.583(9) 0.241(3) 0.3243(18) 0.047(8) Uiso d 0.0551(18) C 3
N N1 0.8582(17) 0.6097(6) 0.3122(3) 0.0463(14) Uani d 1 A 1
H H1 0.860628 0.638312 0.355249 0.056 Uiso calc 1 A 1
N N2 0.7669(19) 0.4367(7) 0.2243(3) 0.0522(16) Uani d 1 A 1
H H2 0.832923 0.490828 0.200671 0.063 Uiso calc 1 A 1
O O1 0.967(2) 0.6685(6) 0.2156(3) 0.0693(19) Uani d 1 A 1
C C1 0.7634(19) 0.4798(8) 0.2899(3) 0.0437(16) Uani d 1 A 1
C C16 0.8901(19) 0.8737(7) 0.3752(4) 0.0448(16) Uani d 1 A 1
H H16 0.775127 0.815977 0.396345 0.054 Uiso calc 1 A 1
C C23 0.685(2) 0.0867(9) 0.1746(4) 0.0531(19) Uani d 1 A 1
H H23 0.762630 0.015384 0.188674 0.064 Uiso calc 1 A 1
C C10 0.948(2) 0.6993(9) 0.2763(4) 0.0525(19) Uani d 1 A 1
C C15 0.944(2) 1.0023(8) 0.4061(4) 0.0466(17) Uani d 1 A 1
H H15 0.858246 1.032465 0.447361 0.056 Uiso calc 1 A 1
C C25 0.362(2) 0.1708(9) 0.0960(4) 0.057(2) Uani d 1 A 1
H H25 0.220284 0.157117 0.056229 0.068 Uiso calc 1 A 1
C C21 0.670(2) 0.3085(8) 0.1901(4) 0.0479(18) Uani d 1 A 1
C C11 1.0076(19) 0.8305(8) 0.3129(4) 0.0459(16) Uani d 1 A 1
C C22 0.786(2) 0.2072(8) 0.2109(4) 0.0485(18) Uani d 1 A 1
H H22 0.933850 0.219393 0.249789 0.058 Uiso calc 1 A 1
C C24 0.474(2) 0.0701(9) 0.1188(4) 0.0522(19) Uani d 1 A 1
C C12 1.183(2) 0.9161(8) 0.2840(4) 0.0474(17) Uani d 1 A 1
H H12 1.264643 0.887651 0.242164 0.057 Uiso calc 1 A 1
C C13 1.239(2) 1.0424(8) 0.3152(4) 0.0496(18) Uani d 1 A 1
H H13 1.360063 1.099932 0.294903 0.060 Uiso calc 1 A 1
C C14 1.120(2) 1.0847(8) 0.3762(4) 0.0484(17) Uani d 1 A 1
H H14 1.160847 1.171341 0.397616 0.058 Uiso calc 1 A 1
C C26 0.460(2) 0.2948(9) 0.1323(4) 0.056(2) Uani d 1 A 1
H H26 0.384693 0.366188 0.117945 0.067 Uiso calc 1 A 1
O O1S -0.072(7) 0.3846(16) 0.0058(12) 0.142(7) Uani d 0.5 D -1
C C2S 0.030(5) 0.4885(15) 0.0000(8) 0.120(7) Uani d 0.5 D -1
C C3S 0.060(9) 0.521(2) -0.0666(9) 0.118(8) Uani d 0.5 D -1
H H3SA -0.156737 0.502748 -0.092409 0.177 Uiso calc 0.5 D -1
H H3SB 0.221112 0.469917 -0.090205 0.177 Uiso calc 0.5 D -1
H H3SC 0.133864 0.610672 -0.060622 0.177 Uiso calc 0.5 D -1
C C1S 0.128(9) 0.5950(18) 0.0589(10) 0.120(8) Uani d 0.5 D -1
H H1SA 0.329045 0.577161 0.083131 0.180 Uiso calc 0.5 D -1
H H1SB -0.052060 0.603279 0.088163 0.180 Uiso calc 0.5 D -1
H H1SC 0.171456 0.673967 0.043958 0.180 Uiso calc 0.5 D -1

loop_
_atom_site_aniso_label
_atom_site_aniso_U_11
_atom_site_aniso_U_22
_atom_site_aniso_U_33
_atom_site_aniso_U_12
_atom_site_aniso_U_13
_atom_site_aniso_U_23
Cu1 0.0381(5) 0.0382(5) 0.0369(5) 0.0022(4) 0.0088(4) 0.0139(4)
I1 0.0297(3) 0.0363(3) 0.0374(3) 0.00253(18) 0.00804(18) 0.0156(2)
Br1 0.0554(6) 0.0520(6) 0.0599(6) -0.0024(4) 0.0080(4) -0.0020(4)
S1 0.0471(11) 0.0387(10) 0.0353(9) -0.0027(8) 0.0116(7) 0.0132(7)
N1 0.056(4) 0.046(4) 0.038(3) -0.001(3) 0.007(3) 0.015(3)
N2 0.063(4) 0.052(4) 0.043(3) -0.004(3) 0.015(3) 0.015(3)
O1 0.107(6) 0.058(4) 0.045(3) -0.007(4) 0.017(3) 0.021(3)
C1 0.045(4) 0.051(4) 0.036(3) -0.002(3) 0.006(3) 0.013(3)
C16 0.046(4) 0.045(4) 0.046(4) 0.000(3) 0.006(3) 0.019(3)
C23 0.056(5) 0.063(5) 0.041(4) 0.001(4) 0.018(3) 0.009(4)
C10 0.059(5) 0.061(5) 0.038(4) 0.002(4) 0.009(3) 0.012(3)
C15 0.048(4) 0.050(4) 0.046(4) 0.009(3) 0.005(3) 0.019(3)
C25 0.054(5) 0.070(6) 0.045(4) -0.005(4) 0.008(3) 0.011(4)
C21 0.050(4) 0.052(5) 0.042(4) 0.000(3) 0.015(3) 0.008(3)
C11 0.045(4) 0.047(4) 0.048(4) 0.000(3) 0.003(3) 0.018(3)
C22 0.049(4) 0.061(5) 0.039(4) 0.002(4) 0.011(3) 0.017(3)
C24 0.054(5) 0.058(5) 0.044(4) -0.002(4) 0.015(3) 0.007(4)
C12 0.046(4) 0.055(5) 0.043(4) 0.001(3) 0.010(3) 0.016(3)
C13 0.042(4) 0.054(5) 0.059(5) 0.003(3) 0.009(3) 0.025(4)
C14 0.048(4) 0.048(4) 0.053(4) 0.002(3) 0.005(3) 0.018(3)
C26 0.061(5) 0.059(5) 0.047(4) 0.003(4) 0.010(4) 0.012(4)
O1S 0.173(18) 0.124(14) 0.127(15) -0.001(15) 0.022(14) 0.023(12)
C2S 0.144(16) 0.086(12) 0.158(15) 0.034(12) 0.027(13) 0.078(11)
C3S 0.15(2) 0.069(13) 0.151(18) 0.020(14) 0.040(17) 0.049(13)
C1S 0.15(2) 0.098(14) 0.141(17) 0.028(15) 0.020(16) 0.095(12)

loop_
_atom_type_symbol
_atom_type_description
_atom_type_scat_dispersion_real
_atom_type_scat_dispersion_imag
_atom_type_scat_source
C C 0.0033 0.0016 'International Tables Vol C Tables 4.2.6.8 and 6.1.1.4'
H H 0.0000 0.0000 'International Tables Vol C Tables 4.2.6.8 and 6.1.1.4'
Br Br -0.2901 2.4595 'International Tables Vol C Tables 4.2.6.8 and 6.1.1.4'
Cu Cu 0.3201 1.2651 'International Tables Vol C Tables 4.2.6.8 and 6.1.1.4'
I I -0.4742 1.8119 'International Tables Vol C Tables 4.2.6.8 and 6.1.1.4'
N N 0.0061 0.0033 'International Tables Vol C Tables 4.2.6.8 and 6.1.1.4'
O O 0.0106 0.0060 'International Tables Vol C Tables 4.2.6.8 and 6.1.1.4'
S S 0.1246 0.1234 'International Tables Vol C Tables 4.2.6.8 and 6.1.1.4'

loop_
_geom_angle_atom_site_label_1
_geom_angle_atom_site_label_2
_geom_angle_atom_site_label_3
_geom_angle_site_symmetry_1
_geom_angle_site_symmetry_3
_geom_angle
Cu1 Cu1 Cu1 2_766 2_666 87.58(5)
I1 Cu1 Cu1 . 2_766 56.65(3)
I1 Cu1 Cu1 2_766 2_666 120.17(5)
I1 Cu1 Cu1 2_666 2_666 56.22(3)
I1 Cu1 Cu1 2_766 2_766 56.47(3)
I1 Cu1 Cu1 2_666 2_766 120.04(5)
I1 Cu1 Cu1 . 2_666 56.62(3)
I1 Cu1 I1 . 2_766 113.12(4)
I1 Cu1 I1 . 2_666 112.84(3)
I1 Cu1 I1 2_766 2_666 99.42(3)
S1 Cu1 Cu1 . 2_666 121.97(7)
S1 Cu1 Cu1 . 2_766 127.74(8)
S1 Cu1 I1 . 2_766 117.82(6)
S1 Cu1 I1 . 2_666 112.19(7)
S1 Cu1 I1 . . 101.98(6)
Cu1 I1 Cu1 2_766 2_666 99.42(3)
Cu1 I1 Cu1 . 2_766 66.88(4)
Cu1 I1 Cu1 . 2_666 67.15(3)
C1 S1 Cu1 . . 111.3(3)
I1A Cu1A I1A 2_766 . 60.3(5)
S1A Cu1A I1A . 2_766 76(2)
S1A Cu1A I1A . . 103(2)
Cu1A I1A Cu1A 2_766 . 119.7(5)
Cu1A I1A I1A 2_766 2_766 61.3(6)
I1A I1A Cu1A 2_766 . 58.4(5)
S1B Cu1B I1B . . 102.9(13)
C1 N1 H1 . . 115.3
C10 N1 H1 . . 115.3
C10 N1 C1 . . 129.4(6)
C1 N2 H2 . . 117.7
C1 N2 C21 . . 124.6(7)
C21 N2 H2 . . 117.7
N1 C1 S1 . . 119.3(5)
N2 C1 S1 . . 125.9(6)
N2 C1 N1 . . 114.7(7)
C15 C16 H16 . . 120.1
C15 C16 C11 . . 119.7(7)
C11 C16 H16 . . 120.1
C22 C23 H23 . . 120.0
C24 C23 H23 . . 120.0
C24 C23 C22 . . 120.1(9)
N1 C10 C11 . . 116.8(7)
O1 C10 N1 . . 120.8(8)
O1 C10 C11 . . 122.3(8)
C16 C15 H15 . . 120.1
C14 C15 C16 . . 119.8(7)
C14 C15 H15 . . 120.1
C24 C25 H25 . . 120.3
C24 C25 C26 . . 119.4(8)
C26 C25 H25 . . 120.3
C22 C21 N2 . . 122.7(7)
C22 C21 C26 . . 122.2(8)
C26 C21 N2 . . 115.1(8)
C16 C11 C10 . . 123.0(7)
C12 C11 C16 . . 119.0(7)
C12 C11 C10 . . 118.0(7)
C23 C22 H22 . . 120.4
C21 C22 C23 . . 119.1(8)
C21 C22 H22 . . 120.4
C23 C24 Br1 . . 119.6(7)
C23 C24 C25 . . 121.7(9)
C25 C24 Br1 . . 118.7(7)
C11 C12 H12 . . 119.6
C13 C12 C11 . . 120.9(7)
C13 C12 H12 . . 119.6
C12 C13 H13 . . 120.0
C12 C13 C14 . . 119.9(8)
C14 C13 H13 . . 120.0
C15 C14 C13 . . 120.6(8)
C15 C14 H14 . . 119.7
C13 C14 H14 . . 119.7
C25 C26 H26 . . 121.3
C21 C26 C25 . . 117.5(9)
C21 C26 H26 . . 121.3
O1S C2S C3S . . 122.2
O1S C2S C1S . . 122.0
C1S C2S C3S . . 115.8
C2S C3S H3SA . . 109.5
C2S C3S H3SB . . 109.5
C2S C3S H3SC . . 109.5
H3SA C3S H3SB . . 109.5
H3SA C3S H3SC . . 109.5
H3SB C3S H3SC . . 109.5
C2S C1S H1SA . . 109.5
C2S C1S H1SB . . 109.5
C2S C1S H1SC . . 109.5
H1SA C1S H1SB . . 109.5
H1SA C1S H1SC . . 109.5
H1SB C1S H1SC . . 109.5

loop_
_geom_bond_atom_site_label_1
_geom_bond_atom_site_label_2
_geom_bond_site_symmetry_2
_geom_bond_distance
Cu1 Cu1 2_766 2.9257(19)
Cu1 Cu1 2_666 2.9402(18)
Cu1 I1 2_666 2.6643(10)
Cu1 I1 . 2.6520(10)
Cu1 I1 2_766 2.6576(11)
Cu1 S1 . 2.285(2)
Br1 C24 . 1.903(9)
S1 C1 . 1.666(7)
Cu1A I1A 2_666 2.69(2)
Cu1A I1A . 2.614(18)
Cu1A I1A 2_766 2.540(19)
Cu1A S1A . 2.35(9)
I1A I1A 2_766 2.59(2)
I1A I1A 2_666 2.76(2)
Cu1B I1B . 2.64(2)
Cu1B S1B . 2.25(4)
N1 H1 . 0.8800
N1 C1 . 1.405(10)
N1 C10 . 1.388(11)
N2 H2 . 0.8800
N2 C1 . 1.343(10)
N2 C21 . 1.436(10)
O1 C10 . 1.242(10)
C16 H16 . 0.9500
C16 C15 . 1.404(11)
C16 C11 . 1.408(11)
C23 H23 . 0.9500
C23 C22 . 1.384(12)
C23 C24 . 1.362(13)
C10 C11 . 1.462(12)
C15 H15 . 0.9500
C15 C14 . 1.377(11)
C25 H25 . 0.9500
C25 C24 . 1.374(14)
C25 C26 . 1.411(13)
C21 C22 . 1.366(12)
C21 C26 . 1.398(12)
C11 C12 . 1.387(11)
C22 H22 . 0.9500
C12 H12 . 0.9500
C12 C13 . 1.384(12)
C13 H13 . 0.9500
C13 C14 . 1.386(12)
C14 H14 . 0.9500
C26 H26 . 0.9500
O1S C2S . 1.2070
C2S C3S . 1.5042
C2S C1S . 1.5040
C3S H3SA . 0.9800
C3S H3SB . 0.9800
C3S H3SC . 0.9800
C1S H1SA . 0.9800
C1S H1SB . 0.9800
C1S H1SC . 0.9800

loop_
_geom_hbond_atom_site_label_D
_geom_hbond_atom_site_label_H
_geom_hbond_atom_site_label_A
_geom_hbond_site_symmetry_A
_geom_hbond_distance_DH
_geom_hbond_distance_HA
_geom_hbond_distance_DA
_geom_hbond_angle_DHA
_geom_hbond_publ_flag
N1 H1 I1 2_766 0.88 2.95 3.688(6) 142.8 yes
N2 H2 O1 . 0.88 1.92 2.635(10) 137.2 yes

loop_
_geom_torsion_atom_site_label_1
_geom_torsion_atom_site_label_2
_geom_torsion_atom_site_label_3
_geom_torsion_atom_site_label_4
_geom_torsion
Cu1 S1 C1 N1 -9.1(7)
Cu1 S1 C1 N2 174.3(6)
N1 C10 C11 C16 -18.5(12)
N1 C10 C11 C12 162.6(8)
N2 C21 C22 C23 -179.0(7)
N2 C21 C26 C25 178.8(7)
O1 C10 C11 C16 159.2(9)
O1 C10 C11 C12 -19.6(13)
C1 N1 C10 O1 -2.9(15)
C1 N1 C10 C11 174.8(8)
C1 N2 C21 C22 -48.9(12)
C1 N2 C21 C26 133.6(9)
C16 C15 C14 C13 1.5(12)
C16 C11 C12 C13 -0.6(12)
C10 N1 C1 S1 -175.8(7)
C10 N1 C1 N2 1.2(12)
C10 C11 C12 C13 178.3(8)
C15 C16 C11 C10 -177.1(8)
C15 C16 C11 C12 1.7(11)
C21 N2 C1 S1 -1.2(12)
C21 N2 C1 N1 -178.1(7)
C11 C16 C15 C14 -2.2(12)
C11 C12 C13 C14 -0.1(12)
C22 C23 C24 Br1 -177.2(6)
C22 C23 C24 C25 1.5(13)
C22 C21 C26 C25 1.3(12)
C24 C23 C22 C21 0.3(12)
C24 C25 C26 C21 0.5(12)
C12 C13 C14 C15 -0.3(12)
C26 C25 C24 Br1 176.8(6)
C26 C25 C24 C23 -1.9(13)
C26 C21 C22 C23 -1.7(12)

_cod_database_fobs_code 2021352
